data_1566981
loop_
_publ_author_name
'Parr, Joseph M.'
'White, Andrew J. P.'
'Crimmin, Mark R.'

_publ_section_title
;
 Magnesium-stabilised transition metal formyl complexes: structures,
 bonding, and ethenediolate formation.
;
_journal_issue 22
_journal_name_full 'Chemical science'
_journal_page_first 6592
_journal_page_last 6598
_journal_paper_doi 10.1039/d2sc02063g
_journal_volume 13
_journal_year 2022
_chemical_formula_moiety 'C70 H99 Mg2 N4 O2 Rh, 1.5(C6 H14)'
_chemical_formula_sum 'C79 H120 Mg2 N4 O2 Rh'
_chemical_formula_weight 1309.31
_space_group_crystal_system monoclinic
_space_group_IT_number 14
_space_group_name_Hall '-P 2yn'
_space_group_name_H-M_alt 'P 1 21/n 1'
_atom_sites_solution_hydrogens mixed
_audit_creation_method SHELXL-2018/3
_audit_update_record
;
2021-10-15 deposited with the CCDC.	2022-05-16 downloaded from the CCDC.
;
_cell_angle_alpha 90
_cell_angle_beta 99.749(3)
_cell_angle_gamma 90
_cell_formula_units_Z 4
_cell_length_a 14.0176(4)
_cell_length_b 13.9077(5)
_cell_length_c 40.2691(10)
_cell_measurement_reflns_used 8575
_cell_measurement_temperature 173(2)
_cell_measurement_theta_max 27.6320
_cell_measurement_theta_min 2.9310
_cell_volume 7737.2(4)
_computing_cell_refinement 'CrysAlisPro, Rigaku OD'
_computing_data_collection 'CrysAlisPro, Rigaku OD'
_computing_data_reduction 'CrysAlisPro, Rigaku OD'
_computing_molecular_graphics 'Bruker SHELXTL'
_computing_publication_material 'CIFTAB-2014 (Sheldrick, 2017)'
_computing_structure_refinement 'SHELXL-2018/3 (Sheldrick, 2018)'
_computing_structure_solution 'SHELXS-2014 (Sheldrick, 2017)'
_diffrn_ambient_temperature 173(2)
_diffrn_detector_area_resol_mean 16.0382
_diffrn_measured_fraction_theta_full 0.992
_diffrn_measured_fraction_theta_max 0.808
_diffrn_measurement_device_type 'Agilent Xcalibur 3 E'
_diffrn_measurement_method 'omega scans'
_diffrn_radiation_type MoK\a
_diffrn_radiation_wavelength 0.71073
_diffrn_reflns_av_R_equivalents 0.0313
_diffrn_reflns_av_unetI/netI 0.0535
_diffrn_reflns_Laue_measured_fraction_full 0.992
_diffrn_reflns_Laue_measured_fraction_max 0.808
_diffrn_reflns_limit_h_max 12
_diffrn_reflns_limit_h_min -18
_diffrn_reflns_limit_k_max 10
_diffrn_reflns_limit_k_min -18
_diffrn_reflns_limit_l_max 49
_diffrn_reflns_limit_l_min -52
_diffrn_reflns_number 31586
_diffrn_reflns_point_group_measured_fraction_full 0.992
_diffrn_reflns_point_group_measured_fraction_max 0.808
_diffrn_reflns_theta_full 25.242
_diffrn_reflns_theta_max 28.390
_diffrn_reflns_theta_min 2.433
_diffrn_source 'Enhance (Mo) X-ray Source'
_exptl_absorpt_coefficient_mu 0.282
_exptl_absorpt_correction_T_max 0.964
_exptl_absorpt_correction_T_min 0.937
_exptl_absorpt_correction_type analytical
_exptl_absorpt_process_details
; 
CrysAlisPro 1.171.40.53 (Rigaku Oxford Diffraction, 2019) 
Analytical numeric absorption correction using a multifaceted crystal 
model based on expressions derived by R.C. Clark & J.S. Reid. 
(Clark, R. C. & Reid, J. S. (1995). Acta Cryst. A51, 887-897) 
Empirical absorption correction using spherical harmonics, 
implemented in SCALE3 ABSPACK scaling algorithm. 
;
_exptl_crystal_colour Yellow
_exptl_crystal_density_diffrn 1.124
_exptl_crystal_description blocks
_exptl_crystal_F_000 2828
_exptl_crystal_size_max 0.317
_exptl_crystal_size_mid 0.244
_exptl_crystal_size_min 0.157
_refine_diff_density_max 0.388
_refine_diff_density_min -0.577
_refine_diff_density_rms 0.049
_refine_ls_extinction_method none
_refine_ls_goodness_of_fit_ref 1.020
_refine_ls_hydrogen_treatment mixed
_refine_ls_matrix_type full
_refine_ls_number_parameters 892
_refine_ls_number_reflns 15686
_refine_ls_number_restraints 239
_refine_ls_restrained_S_all 1.033
_refine_ls_R_factor_all 0.0652
_refine_ls_R_factor_gt 0.0443
_refine_ls_shift/su_max 0.001
_refine_ls_shift/su_mean 0.000
_refine_ls_structure_factor_coef Fsqd
_refine_ls_weighting_details 'w=1/[\s^2^(Fo^2^)+(0.0413P)^2^+2.9689P] where P=(Fo^2^+2Fc^2^)/3'
_refine_ls_weighting_scheme calc
_refine_ls_wR_factor_gt 0.0977
_refine_ls_wR_factor_ref 0.1068
_reflns_Friedel_coverage 0.000
_reflns_number_gt 11939
_reflns_number_total 15686
_reflns_threshold_expression 'I > 2\s(I)'
_cod_data_source_file d2sc02063g2.cif
_cod_data_source_block 3g
_cod_depositor_comments 'Adding full bibliography for 1566978--1566986.cif.'
_cod_original_sg_symbol_H-M 'P 21/n'
_cod_database_code 1566981
_shelx_shelxl_version_number 2018/3
_shelx_space_group_comment
; 
The symmetry employed for this shelxl refinement is uniquely defined 
by the following loop, which should always be used as a source of 
symmetry information in preference to the above space-group names. 
They are only intended as comments. 
;

loop_
_space_group_symop_operation_xyz
'x, y, z'
'-x+1/2, y+1/2, -z+1/2'
'-x, -y, -z'
'x-1/2, -y-1/2, z-1/2'

loop_
_atom_site_label
_atom_site_type_symbol
_atom_site_fract_x
_atom_site_fract_y
_atom_site_fract_z
_atom_site_U_iso_or_equiv
_atom_site_adp_type
_atom_site_occupancy
_atom_site_site_symmetry_order
_atom_site_calc_flag
_atom_site_refinement_flags_posn
_atom_site_refinement_flags_adp
_atom_site_refinement_flags_occupancy
_atom_site_disorder_assembly
_atom_site_disorder_group
Rh1 Rh 0.33742(2) 0.35067(2) 0.05950(2) 0.03894(7) Uani 1 1 d . . . . .
Mg1 Mg 0.59397(5) 0.25194(5) 0.14096(2) 0.02607(16) Uani 1 1 d . . . . .
Mg2 Mg 0.43403(5) 0.40912(5) 0.17162(2) 0.02464(16) Uani 1 1 d . . . . .
H1 H 0.5361(12) 0.3302(12) 0.1684(4) 0.006(4) Uiso 1 1 d . . . . .
N1 N 0.73847(12) 0.25208(13) 0.16020(4) 0.0267(4) Uani 1 1 d . . . . .
C1 C 0.78201(16) 0.17276(17) 0.17340(5) 0.0323(5) Uani 1 1 d . . . . .
C2 C 0.74005(18) 0.08139(17) 0.17175(6) 0.0365(6) Uani 1 1 d . . . . .
H2A H 0.774837 0.034528 0.186139 0.044 Uiso 1 1 calc R U . . .
C3 C 0.65407(18) 0.04867(17) 0.15197(6) 0.0349(5) Uani 1 1 d . . . . .
N3 N 0.58835(13) 0.10668(13) 0.13451(4) 0.0294(4) Uani 1 1 d . . . . .
C4 C 0.88654(18) 0.1761(2) 0.19142(7) 0.0499(7) Uani 1 1 d . . . . .
H4A H 0.926897 0.136766 0.179106 0.075 Uiso 1 1 calc R U . . .
H4B H 0.890394 0.151003 0.214349 0.075 Uiso 1 1 calc R U . . .
H4C H 0.909647 0.242724 0.192413 0.075 Uiso 1 1 calc R U . . .
C5 C 0.6405(2) -0.05958(18) 0.15061(8) 0.0558(8) Uani 1 1 d . . . . .
H5A H 0.584777 -0.076966 0.161127 0.084 Uiso 1 1 calc R U . . .
H5B H 0.698808 -0.090832 0.162752 0.084 Uiso 1 1 calc R U . . .
H5C H 0.629206 -0.080862 0.127069 0.084 Uiso 1 1 calc R U . . .
C6 C 0.79469(15) 0.33876(16) 0.16024(5) 0.0278(5) Uani 1 1 d . . . . .
C7 C 0.84038(16) 0.35843(18) 0.13233(6) 0.0361(6) Uani 1 1 d D . . . .
C8 C 0.89474(17) 0.44170(19) 0.13263(6) 0.0410(6) Uani 1 1 d . . . . .
H8A H 0.927135 0.454737 0.114225 0.049 Uiso 1 1 calc R U . . .
C9 C 0.90296(17) 0.50594(19) 0.15891(7) 0.0407(6) Uani 1 1 d . . . . .
H9A H 0.940749 0.562586 0.158726 0.049 Uiso 1 1 calc R U . . .
C10 C 0.85546(17) 0.48697(18) 0.18563(6) 0.0377(6) Uani 1 1 d . . . . .
H10A H 0.860509 0.531853 0.203629 0.045 Uiso 1 1 calc R U . . .
C11 C 0.80076(15) 0.40455(16) 0.18696(5) 0.0288(5) Uani 1 1 d . . . . .
C12 C 0.8367(6) 0.2838(7) 0.10411(18) 0.0408(18) Uani 0.610(16) 1 d D U P A 1
H12A H 0.794074 0.229392 0.108721 0.049 Uiso 0.610(16) 1 calc R U P A 1
C13 C 0.7926(7) 0.3305(6) 0.07067(16) 0.068(2) Uani 0.610(16) 1 d D U P A 1
H13A H 0.728363 0.355916 0.072285 0.102 Uiso 0.610(16) 1 calc R U P A 1
H13B H 0.834452 0.383190 0.065656 0.102 Uiso 0.610(16) 1 calc R U P A 1
H13C H 0.786890 0.282530 0.052630 0.102 Uiso 0.610(16) 1 calc R U P A 1
C14 C 0.9370(7) 0.2439(7) 0.10187(16) 0.078(3) Uani 0.610(16) 1 d D U P A 1
H14A H 0.964797 0.214041 0.123379 0.116 Uiso 0.610(16) 1 calc R U P A 1
H14B H 0.931512 0.195751 0.083879 0.116 Uiso 0.610(16) 1 calc R U P A 1
H14C H 0.979075 0.296411 0.096906 0.116 Uiso 0.610(16) 1 calc R U P A 1
C12' C 0.8231(12) 0.3013(9) 0.0995(3) 0.043(4) Uiso 0.390(16) 1 d D U P A 2
H12B H 0.756486 0.273696 0.097550 0.052 Uiso 0.390(16) 1 calc R U P A 2
C13' C 0.8250(9) 0.3565(8) 0.0675(3) 0.057(3) Uiso 0.390(16) 1 d D U P A 2
H13D H 0.813083 0.312489 0.048293 0.085 Uiso 0.390(16) 1 calc R U P A 2
H13E H 0.774729 0.406200 0.064973 0.085 Uiso 0.390(16) 1 calc R U P A 2
H13F H 0.888549 0.386860 0.068530 0.085 Uiso 0.390(16) 1 calc R U P A 2
C14' C 0.8923(10) 0.2159(8) 0.1027(3) 0.062(3) Uiso 0.390(16) 1 d D U P A 2
H14D H 0.889359 0.181498 0.123750 0.093 Uiso 0.390(16) 1 calc R U P A 2
H14E H 0.873545 0.172392 0.083575 0.093 Uiso 0.390(16) 1 calc R U P A 2
H14F H 0.958408 0.238955 0.102832 0.093 Uiso 0.390(16) 1 calc R U P A 2
C15 C 0.75195(17) 0.38756(17) 0.21749(6) 0.0339(5) Uani 1 1 d . . . . .
H15A H 0.708952 0.330061 0.212770 0.041 Uiso 1 1 calc R U . . .
C16 C 0.8264(2) 0.3665(2) 0.24897(7) 0.0620(9) Uani 1 1 d . . . . .
H16A H 0.864057 0.309444 0.245077 0.093 Uiso 1 1 calc R U . . .
H16B H 0.792946 0.354723 0.268082 0.093 Uiso 1 1 calc R U . . .
H16C H 0.869880 0.421675 0.253961 0.093 Uiso 1 1 calc R U . . .
C17 C 0.68971(18) 0.47238(19) 0.22456(7) 0.0435(6) Uani 1 1 d . . . . .
H17A H 0.731064 0.528536 0.230851 0.065 Uiso 1 1 calc R U . . .
H17B H 0.655368 0.456043 0.243065 0.065 Uiso 1 1 calc R U . . .
H17C H 0.642652 0.487163 0.204305 0.065 Uiso 1 1 calc R U . . .
C18 C 0.51538(17) 0.06311(16) 0.10921(6) 0.0352(6) Uani 1 1 d . . . . .
C19 C 0.42495(19) 0.03972(18) 0.11691(6) 0.0434(6) Uani 1 1 d D . . . .
C20 C 0.3572(2) -0.0016(2) 0.09134(8) 0.0633(9) Uani 1 1 d . . . . .
H20A H 0.295177 -0.018873 0.095930 0.076 Uiso 1 1 calc R U . . .
C21 C 0.3785(3) -0.0177(2) 0.05992(8) 0.0689(9) Uani 1 1 d . . . . .
H21A H 0.331652 -0.046171 0.042991 0.083 Uiso 1 1 calc R U . . .
C22 C 0.4664(2) 0.0070(3) 0.05290(8) 0.0696(10) Uani 1 1 d . . . . .
H22A H 0.480043 -0.004421 0.030926 0.083 Uiso 1 1 calc R U . . .
C23 C 0.5373(2) 0.0487(2) 0.07698(7) 0.0517(7) Uani 1 1 d D . . . .
C24 C 0.4039(5) 0.0500(5) 0.15246(15) 0.0447(16) Uani 0.693(11) 1 d D U P B 1
H24A H 0.465578 0.065666 0.167939 0.054 Uiso 0.693(11) 1 calc R U P B 1
C25 C 0.3600(5) -0.0405(4) 0.16526(15) 0.075(2) Uani 0.693(11) 1 d D U P B 1
H25A H 0.405201 -0.094296 0.165384 0.112 Uiso 0.693(11) 1 calc R U P B 1
H25B H 0.347598 -0.029371 0.188180 0.112 Uiso 0.693(11) 1 calc R U P B 1
H25C H 0.299013 -0.055842 0.150418 0.112 Uiso 0.693(11) 1 calc R U P B 1
C26 C 0.3347(7) 0.1334(4) 0.15217(15) 0.074(2) Uani 0.693(11) 1 d D U P B 1
H26A H 0.319345 0.142442 0.174815 0.111 Uiso 0.693(11) 1 calc R U P B 1
H26B H 0.364855 0.192009 0.145210 0.111 Uiso 0.693(11) 1 calc R U P B 1
H26C H 0.275157 0.119955 0.136305 0.111 Uiso 0.693(11) 1 calc R U P B 1
C24' C 0.3915(13) 0.0731(13) 0.1495(4) 0.050(5) Uiso 0.307(11) 1 d D U P B 2
H24B H 0.434797 0.127903 0.158074 0.059 Uiso 0.307(11) 1 calc R U P B 2
C25' C 0.4138(12) -0.0074(11) 0.1762(4) 0.082(4) Uiso 0.307(11) 1 d D U P B 2
H25D H 0.480188 -0.030407 0.176856 0.123 Uiso 0.307(11) 1 calc R U P B 2
H25E H 0.406889 0.017973 0.198378 0.123 Uiso 0.307(11) 1 calc R U P B 2
H25F H 0.368476 -0.060847 0.170333 0.123 Uiso 0.307(11) 1 calc R U P B 2
C26' C 0.2899(10) 0.1098(13) 0.1479(4) 0.079(5) Uiso 0.307(11) 1 d D U P B 2
H26D H 0.279821 0.128070 0.170544 0.119 Uiso 0.307(11) 1 calc R U P B 2
H26E H 0.279856 0.165991 0.133025 0.119 Uiso 0.307(11) 1 calc R U P B 2
H26F H 0.243754 0.059246 0.139072 0.119 Uiso 0.307(11) 1 calc R U P B 2
C27 C 0.6349(3) 0.0742(5) 0.06784(13) 0.0714(16) Uani 0.805(18) 1 d D U P C 1
H27A H 0.674503 0.106625 0.087680 0.086 Uiso 0.805(18) 1 calc R U P C 1
C28 C 0.6246(5) 0.1428(5) 0.03801(17) 0.094(2) Uani 0.805(18) 1 d D U P C 1
H28A H 0.688800 0.157696 0.032818 0.140 Uiso 0.805(18) 1 calc R U P C 1
H28B H 0.585002 0.112652 0.018379 0.140 Uiso 0.805(18) 1 calc R U P C 1
H28C H 0.593360 0.202285 0.043627 0.140 Uiso 0.805(18) 1 calc R U P C 1
C29 C 0.6882(7) -0.0173(6) 0.0600(3) 0.120(3) Uani 0.805(18) 1 d D U P C 1
H29A H 0.751007 0.000123 0.054179 0.180 Uiso 0.805(18) 1 calc R U P C 1
H29B H 0.698142 -0.059188 0.079887 0.180 Uiso 0.805(18) 1 calc R U P C 1
H29C H 0.649408 -0.051158 0.041068 0.180 Uiso 0.805(18) 1 calc R U P C 1
C27' C 0.6334(14) 0.080(2) 0.0678(8) 0.092(6) Uiso 0.195(18) 1 d D U P C 2
H27B H 0.653235 0.137757 0.082239 0.110 Uiso 0.195(18) 1 calc R U P C 2
C28' C 0.628(3) 0.116(3) 0.0318(6) 0.083(6) Uiso 0.195(18) 1 d D U P C 2
H28D H 0.692660 0.134596 0.028065 0.124 Uiso 0.195(18) 1 calc R U P C 2
H28E H 0.603035 0.064345 0.016056 0.124 Uiso 0.195(18) 1 calc R U P C 2
H28F H 0.584487 0.171454 0.028018 0.124 Uiso 0.195(18) 1 calc R U P C 2
C29' C 0.7181(18) 0.0103(19) 0.0756(8) 0.085(6) Uiso 0.195(18) 1 d D U P C 2
H29D H 0.775578 0.038528 0.068548 0.127 Uiso 0.195(18) 1 calc R U P C 2
H29E H 0.731533 -0.002686 0.099840 0.127 Uiso 0.195(18) 1 calc R U P C 2
H29F H 0.701641 -0.050019 0.063337 0.127 Uiso 0.195(18) 1 calc R U P C 2
N31 N 0.40357(12) 0.39505(12) 0.21904(4) 0.0214(4) Uani 1 1 d . . . . .
C31 C 0.41969(14) 0.46662(15) 0.24129(5) 0.0225(4) Uani 1 1 d . . . . .
C32 C 0.44856(14) 0.55926(15) 0.23337(5) 0.0241(5) Uani 1 1 d . . . . .
H32A H 0.471707 0.598757 0.252272 0.029 Uiso 1 1 calc R U . . .
C33 C 0.44859(14) 0.60259(15) 0.20202(5) 0.0248(5) Uani 1 1 d . . . . .
N33 N 0.43486(12) 0.55583(12) 0.17288(4) 0.0230(4) Uani 1 1 d . . . . .
C34 C 0.40292(18) 0.45244(17) 0.27715(5) 0.0350(5) Uani 1 1 d . . . . .
H34A H 0.333480 0.456626 0.277816 0.052 Uiso 1 1 calc R U . . .
H34B H 0.437360 0.502454 0.291605 0.052 Uiso 1 1 calc R U . . .
H34C H 0.427079 0.389057 0.285244 0.052 Uiso 1 1 calc R U . . .
C35 C 0.46119(18) 0.71100(17) 0.20283(6) 0.0391(6) Uani 1 1 d . . . . .
H35A H 0.488765 0.731604 0.183196 0.059 Uiso 1 1 calc R U . . .
H35B H 0.504833 0.729536 0.223493 0.059 Uiso 1 1 calc R U . . .
H35C H 0.398119 0.741861 0.202341 0.059 Uiso 1 1 calc R U . . .
C36 C 0.36916(15) 0.30502(15) 0.23025(5) 0.0244(5) Uani 1 1 d . . . . .
C37 C 0.26919(16) 0.28616(16) 0.22492(5) 0.0296(5) Uani 1 1 d . . . . .
C38 C 0.23806(18) 0.19916(17) 0.23633(6) 0.0394(6) Uani 1 1 d . . . . .
H38A H 0.170707 0.185499 0.232946 0.047 Uiso 1 1 calc R U . . .
C39 C 0.30219(19) 0.13231(18) 0.25240(7) 0.0434(6) Uani 1 1 d . . . . .
H39A H 0.279114 0.074363 0.260699 0.052 Uiso 1 1 calc R U . . .
C40 C 0.40001(19) 0.15012(17) 0.25634(6) 0.0406(6) Uani 1 1 d . . . . .
H40A H 0.444105 0.103003 0.266869 0.049 Uiso 1 1 calc R U . . .
C41 C 0.43593(16) 0.23547(16) 0.24528(5) 0.0307(5) Uani 1 1 d . . . . .
C42 C 0.19450(16) 0.35601(17) 0.20699(6) 0.0344(5) Uani 1 1 d . . . . .
H42A H 0.228859 0.416196 0.202255 0.041 Uiso 1 1 calc R U . . .
C43 C 0.14396(18) 0.3143(2) 0.17311(7) 0.0488(7) Uani 1 1 d . . . . .
H43A H 0.192238 0.301459 0.158687 0.073 Uiso 1 1 calc R U . . .
H43B H 0.096356 0.360619 0.161969 0.073 Uiso 1 1 calc R U . . .
H43C H 0.111128 0.254251 0.177127 0.073 Uiso 1 1 calc R U . . .
C44 C 0.11827(18) 0.3826(2) 0.22842(7) 0.0464(7) Uani 1 1 d . . . . .
H44A H 0.080120 0.325444 0.231815 0.070 Uiso 1 1 calc R U . . .
H44B H 0.075439 0.432282 0.216867 0.070 Uiso 1 1 calc R U . . .
H44C H 0.150353 0.406971 0.250306 0.070 Uiso 1 1 calc R U . . .
C45 C 0.54467(16) 0.25068(17) 0.25003(6) 0.0341(5) Uani 1 1 d . . . . .
H45A H 0.556864 0.313013 0.239093 0.041 Uiso 1 1 calc R U . . .
C46 C 0.59022(19) 0.2571(2) 0.28750(6) 0.0498(7) Uani 1 1 d . . . . .
H46A H 0.564546 0.313524 0.297606 0.075 Uiso 1 1 calc R U . . .
H46B H 0.660649 0.262978 0.289575 0.075 Uiso 1 1 calc R U . . .
H46C H 0.574476 0.198915 0.299186 0.075 Uiso 1 1 calc R U . . .
C47 C 0.59298(19) 0.17084(18) 0.23279(6) 0.0437(6) Uani 1 1 d . . . . .
H47A H 0.581795 0.108842 0.243036 0.066 Uiso 1 1 calc R U . . .
H47B H 0.662720 0.183084 0.235514 0.066 Uiso 1 1 calc R U . . .
H47C H 0.565415 0.169370 0.208742 0.066 Uiso 1 1 calc R U . . .
C48 C 0.41277(16) 0.61107(16) 0.14218(5) 0.0288(5) Uani 1 1 d . . . . .
C49 C 0.48314(17) 0.62194(17) 0.12149(6) 0.0367(6) Uani 1 1 d . . . . .
C50 C 0.4587(2) 0.6742(2) 0.09186(7) 0.0553(8) Uani 1 1 d . . . . .
H50A H 0.505389 0.682595 0.077543 0.066 Uiso 1 1 calc R U . . .
C51 C 0.3685(2) 0.7138(2) 0.08289(7) 0.0624(9) Uani 1 1 d . . . . .
H51A H 0.353562 0.749709 0.062611 0.075 Uiso 1 1 calc R U . . .
C52 C 0.2998(2) 0.7019(2) 0.10301(7) 0.0535(8) Uani 1 1 d . . . . .
H52A H 0.237190 0.728644 0.096244 0.064 Uiso 1 1 calc R U . . .
C53 C 0.32014(17) 0.65126(18) 0.13316(6) 0.0374(6) Uani 1 1 d . . . . .
C54 C 0.58510(18) 0.58263(19) 0.13146(7) 0.0430(6) Uani 1 1 d . . . . .
H54A H 0.582574 0.531334 0.148687 0.052 Uiso 1 1 calc R U . . .
C55 C 0.6539(2) 0.6596(3) 0.14779(9) 0.0748(10) Uani 1 1 d . . . . .
H55A H 0.656776 0.712027 0.131724 0.112 Uiso 1 1 calc R U . . .
H55B H 0.718603 0.631967 0.154471 0.112 Uiso 1 1 calc R U . . .
H55C H 0.630813 0.684687 0.167755 0.112 Uiso 1 1 calc R U . . .
C56 C 0.6246(2) 0.5369(2) 0.10228(8) 0.0614(8) Uani 1 1 d . . . . .
H56A H 0.576604 0.492031 0.090427 0.092 Uiso 1 1 calc R U . . .
H56B H 0.684367 0.502002 0.110945 0.092 Uiso 1 1 calc R U . . .
H56C H 0.638200 0.587107 0.086670 0.092 Uiso 1 1 calc R U . . .
C57 C 0.24135(17) 0.6394(2) 0.15466(7) 0.0468(7) Uani 1 1 d . . . . .
H57A H 0.272643 0.613587 0.177053 0.056 Uiso 1 1 calc R U . . .
C58 C 0.1666(2) 0.5666(2) 0.13904(10) 0.0735(10) Uani 1 1 d . . . . .
H58A H 0.134575 0.589891 0.116981 0.110 Uiso 1 1 calc R U . . .
H58B H 0.118320 0.557614 0.153758 0.110 Uiso 1 1 calc R U . . .
H58C H 0.198488 0.505086 0.136263 0.110 Uiso 1 1 calc R U . . .
C59 C 0.1918(2) 0.7341(2) 0.16094(9) 0.0672(9) Uani 1 1 d . . . . .
H59A H 0.240521 0.780217 0.171503 0.101 Uiso 1 1 calc R U . . .
H59B H 0.144642 0.722560 0.175895 0.101 Uiso 1 1 calc R U . . .
H59C H 0.158580 0.760100 0.139455 0.101 Uiso 1 1 calc R U . . .
C60 C 0.4516(4) 0.3216(4) 0.08130(18) 0.0363(14) Uani 0.589(17) 1 d D U P D 1
C61 C 0.2970(7) 0.3733(4) 0.10207(10) 0.0423(17) Uani 0.589(17) 1 d D U P D 1
H61A H 0.229698 0.386075 0.099998 0.051 Uiso 0.589(17) 1 calc R U P D 1
C60' C 0.4709(8) 0.3184(6) 0.0709(3) 0.045(3) Uiso 0.411(17) 1 d D U P D 2
H60B H 0.499484 0.313824 0.051209 0.054 Uiso 0.411(17) 1 calc R U P D 2
C61' C 0.3391(11) 0.3642(7) 0.1021(2) 0.051(3) Uiso 0.411(17) 1 d D U P D 2
O60 O 0.53207(12) 0.30146(13) 0.09654(4) 0.0406(4) Uani 1 1 d D . . . .
O61 O 0.34066(12) 0.37497(13) 0.13239(4) 0.0452(4) Uani 1 1 d D . . . .
C62 C 0.3189(2) 0.3274(2) 0.00288(6) 0.0502(7) Uani 1 1 d . . . . .
C63 C 0.3036(2) 0.4268(2) 0.00790(7) 0.0596(8) Uani 1 1 d . . . . .
C64 C 0.2226(2) 0.4361(3) 0.02372(7) 0.0669(9) Uani 1 1 d . . . . .
C65 C 0.1865(2) 0.3418(3) 0.02818(7) 0.0652(10) Uani 1 1 d . . . . .
C66 C 0.2451(2) 0.2751(2) 0.01457(6) 0.0536(8) Uani 1 1 d . . . . .
C67 C 0.3953(2) 0.2851(3) -0.01520(7) 0.0783(11) Uani 1 1 d . . . . .
H67A H 0.452184 0.327203 -0.012094 0.117 Uiso 1 1 calc R U . . .
H67B H 0.369272 0.279405 -0.039291 0.117 Uiso 1 1 calc R U . . .
H67C H 0.413877 0.221372 -0.005946 0.117 Uiso 1 1 calc R U . . .
C68 C 0.3606(3) 0.5089(3) -0.00333(10) 0.1052(15) Uani 1 1 d . . . . .
H68A H 0.427669 0.488610 -0.003001 0.158 Uiso 1 1 calc R U . . .
H68B H 0.359425 0.563586 0.011968 0.158 Uiso 1 1 calc R U . . .
H68C H 0.331704 0.528085 -0.026253 0.158 Uiso 1 1 calc R U . . .
C69 C 0.1759(3) 0.5289(3) 0.03195(10) 0.1200(18) Uani 1 1 d . . . . .
H69A H 0.124966 0.546754 0.013180 0.180 Uiso 1 1 calc R U . . .
H69B H 0.224855 0.579926 0.035612 0.180 Uiso 1 1 calc R U . . .
H69C H 0.147666 0.520429 0.052413 0.180 Uiso 1 1 calc R U . . .
C70 C 0.0956(2) 0.3181(4) 0.04203(10) 0.1152(18) Uani 1 1 d . . . . .
H70A H 0.098870 0.251438 0.050030 0.173 Uiso 1 1 calc R U . . .
H70B H 0.039137 0.326026 0.024242 0.173 Uiso 1 1 calc R U . . .
H70C H 0.090002 0.361421 0.060787 0.173 Uiso 1 1 calc R U . . .
C71 C 0.2301(3) 0.1686(3) 0.01128(9) 0.0851(12) Uani 1 1 d . . . . .
H71A H 0.198193 0.145438 0.029608 0.128 Uiso 1 1 calc R U . . .
H71B H 0.292904 0.136576 0.012514 0.128 Uiso 1 1 calc R U . . .
H71C H 0.189476 0.154136 -0.010420 0.128 Uiso 1 1 calc R U . . .
C81 C 0.3572(3) 0.3230(3) 0.47851(10) 0.0828(11) Uani 1 1 d . . . . .
H81A H 0.330095 0.349905 0.456441 0.124 Uiso 1 1 calc R U . . .
H81B H 0.305385 0.292871 0.488443 0.124 Uiso 1 1 calc R U . . .
H81C H 0.406152 0.274596 0.475824 0.124 Uiso 1 1 calc R U . . .
C82 C 0.4026(3) 0.4012(3) 0.50106(10) 0.0831(11) Uani 1 1 d . . . . .
H82A H 0.350359 0.443277 0.506432 0.100 Uiso 1 1 calc R U . . .
H82B H 0.434401 0.371563 0.522445 0.100 Uiso 1 1 calc R U . . .
C83 C 0.4742(2) 0.4622(2) 0.48844(8) 0.0672(9) Uani 1 1 d . . . . .
H83A H 0.441058 0.494889 0.467842 0.081 Uiso 1 1 calc R U . . .
H83B H 0.523883 0.419448 0.481565 0.081 Uiso 1 1 calc R U . . .
C91 C 1.0458(10) 0.9941(10) 0.1202(5) 0.139(4) Uani 0.649(7) 1 d D U P E 1
H91A H 1.013990 1.033793 0.101421 0.208 Uiso 0.649(7) 1 calc R U P E 1
H91B H 1.103993 0.964628 0.114163 0.208 Uiso 0.649(7) 1 calc R U P E 1
H91C H 1.063827 1.034406 0.140233 0.208 Uiso 0.649(7) 1 calc R U P E 1
C92 C 0.9777(6) 0.9168(6) 0.12747(16) 0.103(3) Uani 0.649(7) 1 d D U P E 1
H92A H 0.918077 0.947241 0.132695 0.124 Uiso 0.649(7) 1 calc R U P E 1
H92B H 1.008175 0.880756 0.147696 0.124 Uiso 0.649(7) 1 calc R U P E 1
C93 C 0.9500(4) 0.8464(4) 0.09845(14) 0.082(2) Uani 0.649(7) 1 d D U P E 1
H93A H 0.912998 0.880911 0.078916 0.098 Uiso 0.649(7) 1 calc R U P E 1
H93B H 1.009630 0.820716 0.091597 0.098 Uiso 0.649(7) 1 calc R U P E 1
C94 C 0.8904(5) 0.7644(5) 0.10776(15) 0.105(3) Uani 0.649(7) 1 d D . P E 1
H94A H 0.834398 0.791365 0.116663 0.126 Uiso 0.649(7) 1 calc R U P E 1
H94B H 0.929959 0.727990 0.126272 0.126 Uiso 0.649(7) 1 calc R U P E 1
C95 C 0.8529(5) 0.6952(6) 0.08001(19) 0.109(3) Uani 0.649(7) 1 d D U P E 1
H95A H 0.815020 0.645417 0.089612 0.131 Uiso 0.649(7) 1 calc R U P E 1
H95B H 0.807071 0.730721 0.062932 0.131 Uiso 0.649(7) 1 calc R U P E 1
C96 C 0.9213(8) 0.6460(8) 0.0625(2) 0.096(3) Uani 0.649(7) 1 d D U P E 1
H96A H 0.970217 0.613477 0.078951 0.144 Uiso 0.649(7) 1 calc R U P E 1
H96B H 0.952858 0.692914 0.049800 0.144 Uiso 0.649(7) 1 calc R U P E 1
H96C H 0.886783 0.598451 0.046958 0.144 Uiso 0.649(7) 1 calc R U P E 1
C91' C 1.0467(18) 0.975(2) 0.1170(12) 0.148(8) Uiso 0.351(7) 1 d D U P E 2
H91F H 1.055592 1.044453 0.118084 0.222 Uiso 0.351(7) 1 calc R U P E 2
H91G H 1.086897 0.944613 0.136513 0.222 Uiso 0.351(7) 1 calc R U P E 2
H91H H 1.065835 0.950050 0.096238 0.222 Uiso 0.351(7) 1 calc R U P E 2
C92' C 0.9450(13) 0.9516(10) 0.1170(5) 0.144(7) Uiso 0.351(7) 1 d D U P E 2
H91D H 0.906807 0.985934 0.097712 0.173 Uiso 0.351(7) 1 calc R U P E 2
H91E H 0.927712 0.980538 0.137686 0.173 Uiso 0.351(7) 1 calc R U P E 2
C93' C 0.9094(11) 0.8510(9) 0.1155(4) 0.111(5) Uiso 0.351(7) 1 d D U P E 2
H93C H 0.929894 0.822781 0.138197 0.134 Uiso 0.351(7) 1 calc R U P E 2
H93D H 0.837834 0.853868 0.111684 0.134 Uiso 0.351(7) 1 calc R U P E 2
C94' C 0.9369(11) 0.7816(9) 0.0908(4) 0.101(5) Uiso 0.351(7) 1 d D U P E 2
H94C H 0.927614 0.816302 0.069058 0.121 Uiso 0.351(7) 1 calc R U P E 2
H94D H 1.007605 0.772319 0.097429 0.121 Uiso 0.351(7) 1 calc R U P E 2
C95' C 0.8981(15) 0.6883(11) 0.0833(6) 0.132(7) Uiso 0.351(7) 1 d D U P E 2
H95C H 0.828170 0.697558 0.074804 0.159 Uiso 0.351(7) 1 calc R U P E 2
H95D H 0.902632 0.654737 0.105207 0.159 Uiso 0.351(7) 1 calc R U P E 2
C96' C 0.933(2) 0.6186(16) 0.0600(7) 0.124(7) Uiso 0.351(7) 1 d D U P E 2
H96D H 0.894365 0.559508 0.059054 0.186 Uiso 0.351(7) 1 calc R U P E 2
H96E H 0.925860 0.646826 0.037391 0.186 Uiso 0.351(7) 1 calc R U P E 2
H96F H 1.001070 0.603574 0.068100 0.186 Uiso 0.351(7) 1 calc R U P E 2

loop_
_atom_site_aniso_label
_atom_site_aniso_U_11
_atom_site_aniso_U_22
_atom_site_aniso_U_33
_atom_site_aniso_U_23
_atom_site_aniso_U_13
_atom_site_aniso_U_12
Rh1 0.03640(12) 0.05291(14) 0.02407(10) -0.00162(9) -0.00473(8) -0.00118(10)
Mg1 0.0234(4) 0.0254(4) 0.0281(4) -0.0044(3) 0.0006(3) 0.0020(3)
Mg2 0.0307(4) 0.0229(4) 0.0214(3) 0.0001(3) 0.0076(3) 0.0015(3)
N1 0.0244(9) 0.0288(10) 0.0258(9) -0.0038(8) 0.0014(8) 0.0039(8)
C1 0.0302(12) 0.0386(14) 0.0269(11) -0.0041(10) 0.0016(10) 0.0089(11)
C2 0.0441(15) 0.0298(13) 0.0337(12) 0.0018(10) 0.0008(11) 0.0128(12)
C3 0.0466(15) 0.0271(12) 0.0315(12) -0.0051(10) 0.0076(11) 0.0042(12)
N3 0.0340(10) 0.0257(10) 0.0276(9) -0.0064(8) 0.0029(8) -0.0002(9)
C4 0.0359(14) 0.0521(17) 0.0546(16) 0.0010(14) -0.0130(12) 0.0135(13)
C5 0.071(2) 0.0295(14) 0.0630(18) -0.0027(13) -0.0002(16) 0.0055(14)
C6 0.0176(10) 0.0342(13) 0.0298(11) -0.0011(10) -0.0012(9) 0.0033(10)
C7 0.0241(12) 0.0474(15) 0.0373(13) -0.0054(12) 0.0067(10) 0.0030(11)
C8 0.0295(13) 0.0517(16) 0.0445(14) -0.0005(13) 0.0136(11) -0.0025(12)
C9 0.0283(13) 0.0417(15) 0.0524(15) -0.0003(13) 0.0077(12) -0.0050(11)
C10 0.0312(13) 0.0392(14) 0.0418(14) -0.0091(12) 0.0031(11) -0.0012(11)
C11 0.0209(11) 0.0330(13) 0.0309(11) -0.0024(10) -0.0002(9) 0.0017(10)
C12 0.044(4) 0.050(4) 0.031(3) -0.006(3) 0.017(3) 0.000(3)
C13 0.086(5) 0.072(4) 0.041(3) -0.010(3) -0.005(3) -0.010(4)
C14 0.070(5) 0.096(5) 0.068(4) -0.043(4) 0.017(3) 0.021(4)
C15 0.0364(13) 0.0347(13) 0.0299(12) -0.0063(10) 0.0038(10) -0.0030(11)
C16 0.0626(19) 0.083(2) 0.0388(15) 0.0078(15) 0.0047(14) 0.0224(17)
C17 0.0366(14) 0.0493(16) 0.0453(15) -0.0092(13) 0.0090(12) 0.0012(12)
C18 0.0413(14) 0.0257(12) 0.0369(13) -0.0101(10) 0.0018(11) -0.0037(11)
C19 0.0490(16) 0.0363(14) 0.0436(14) -0.0063(12) 0.0043(12) -0.0144(13)
C20 0.0546(18) 0.065(2) 0.069(2) -0.0110(17) 0.0076(16) -0.0306(16)
C21 0.071(2) 0.072(2) 0.060(2) -0.0248(17) -0.0019(17) -0.0330(19)
C22 0.079(2) 0.086(2) 0.0431(16) -0.0314(17) 0.0089(16) -0.025(2)
C23 0.0535(17) 0.0607(18) 0.0401(14) -0.0262(14) 0.0058(13) -0.0123(15)
C24 0.044(3) 0.050(4) 0.040(3) 0.004(3) 0.009(2) -0.009(3)
C25 0.096(5) 0.064(3) 0.070(3) 0.018(3) 0.027(3) -0.016(3)
C26 0.105(6) 0.055(3) 0.069(3) -0.015(3) 0.033(4) -0.003(3)
C27 0.057(2) 0.122(4) 0.039(2) -0.043(2) 0.0190(17) -0.019(2)
C28 0.098(4) 0.111(5) 0.084(4) -0.041(3) 0.050(3) -0.041(4)
C29 0.095(5) 0.169(6) 0.107(5) -0.004(5) 0.048(4) 0.030(4)
N31 0.0213(9) 0.0225(9) 0.0204(8) 0.0007(7) 0.0033(7) 0.0002(7)
C31 0.0175(10) 0.0296(12) 0.0201(10) -0.0003(9) 0.0025(8) 0.0040(9)
C32 0.0209(10) 0.0267(11) 0.0238(10) -0.0062(9) 0.0012(9) 0.0006(9)
C33 0.0164(10) 0.0239(11) 0.0332(11) -0.0017(9) 0.0019(9) 0.0007(9)
N33 0.0214(9) 0.0232(9) 0.0242(9) 0.0025(8) 0.0032(7) 0.0016(8)
C34 0.0461(14) 0.0361(13) 0.0236(11) -0.0030(10) 0.0084(10) 0.0026(12)
C35 0.0454(15) 0.0275(13) 0.0446(14) -0.0027(11) 0.0086(12) -0.0024(11)
C36 0.0320(12) 0.0232(11) 0.0193(10) 0.0003(9) 0.0084(9) -0.0012(10)
C37 0.0313(12) 0.0286(12) 0.0312(12) -0.0017(10) 0.0115(10) -0.0042(10)
C38 0.0344(13) 0.0348(14) 0.0521(15) 0.0026(12) 0.0159(12) -0.0070(12)
C39 0.0519(16) 0.0300(13) 0.0531(16) 0.0103(12) 0.0227(13) -0.0060(12)
C40 0.0474(15) 0.0311(13) 0.0453(14) 0.0138(12) 0.0133(12) 0.0046(12)
C41 0.0353(13) 0.0273(12) 0.0306(12) 0.0044(10) 0.0091(10) 0.0012(10)
C42 0.0250(12) 0.0320(13) 0.0464(14) 0.0036(11) 0.0067(10) -0.0035(10)
C43 0.0346(14) 0.0590(18) 0.0509(16) 0.0000(14) 0.0021(12) -0.0001(13)
C44 0.0374(14) 0.0431(15) 0.0600(17) -0.0029(13) 0.0121(13) 0.0040(12)
C45 0.0338(13) 0.0316(13) 0.0365(13) 0.0092(11) 0.0051(10) 0.0049(11)
C46 0.0481(16) 0.0532(17) 0.0444(15) -0.0014(13) -0.0028(13) 0.0081(14)
C47 0.0424(15) 0.0451(16) 0.0449(14) 0.0105(12) 0.0112(12) 0.0106(12)
C48 0.0318(12) 0.0249(11) 0.0291(11) 0.0059(10) 0.0035(10) 0.0012(10)
C49 0.0389(14) 0.0358(13) 0.0373(13) 0.0140(11) 0.0118(11) 0.0074(11)
C50 0.0570(18) 0.068(2) 0.0467(16) 0.0292(15) 0.0244(14) 0.0147(16)
C51 0.065(2) 0.074(2) 0.0482(17) 0.0343(16) 0.0093(15) 0.0204(17)
C52 0.0434(16) 0.0634(19) 0.0522(17) 0.0261(15) 0.0036(13) 0.0176(15)
C53 0.0312(13) 0.0398(14) 0.0404(13) 0.0117(12) 0.0034(11) 0.0064(11)
C54 0.0393(14) 0.0451(15) 0.0494(15) 0.0202(13) 0.0212(12) 0.0114(13)
C55 0.0424(17) 0.086(3) 0.092(3) -0.020(2) 0.0024(17) 0.0154(18)
C56 0.0570(18) 0.0523(18) 0.081(2) 0.0020(16) 0.0303(17) 0.0092(15)
C57 0.0277(13) 0.0584(18) 0.0541(16) 0.0198(14) 0.0062(12) 0.0115(13)
C58 0.0408(17) 0.071(2) 0.111(3) 0.007(2) 0.0198(18) -0.0026(16)
C59 0.0530(18) 0.076(2) 0.077(2) 0.0094(18) 0.0228(17) 0.0206(17)
C60 0.039(3) 0.052(3) 0.020(2) 0.001(2) 0.011(2) -0.003(2)
C61 0.037(4) 0.067(4) 0.022(2) -0.016(2) -0.002(2) 0.010(3)
O60 0.0389(10) 0.0515(11) 0.0284(8) 0.0026(8) -0.0031(7) 0.0047(9)
O61 0.0415(10) 0.0622(12) 0.0291(9) -0.0106(8) -0.0023(8) -0.0009(9)
C62 0.0440(16) 0.078(2) 0.0246(12) 0.0011(13) -0.0043(11) -0.0026(15)
C63 0.063(2) 0.073(2) 0.0354(15) 0.0113(15) -0.0138(14) -0.0009(18)
C64 0.059(2) 0.089(3) 0.0417(16) -0.0097(17) -0.0222(15) 0.019(2)
C65 0.0354(16) 0.124(3) 0.0314(14) -0.0086(18) -0.0081(12) -0.0034(19)
C66 0.0514(17) 0.076(2) 0.0278(13) -0.0041(14) -0.0090(12) -0.0141(16)
C67 0.072(2) 0.129(3) 0.0354(16) -0.0042(19) 0.0114(15) 0.005(2)
C68 0.131(4) 0.097(3) 0.077(3) 0.040(2) -0.014(2) -0.026(3)
C69 0.120(4) 0.128(4) 0.089(3) -0.027(3) -0.047(3) 0.070(3)
C70 0.0415(19) 0.235(6) 0.068(2) -0.022(3) 0.0058(17) -0.017(3)
C71 0.102(3) 0.086(3) 0.060(2) -0.0111(19) -0.008(2) -0.035(2)
C81 0.071(2) 0.080(3) 0.096(3) -0.017(2) 0.010(2) 0.004(2)
C82 0.076(2) 0.093(3) 0.083(3) -0.005(2) 0.021(2) 0.005(2)
C83 0.056(2) 0.080(2) 0.066(2) -0.0056(17) 0.0108(16) 0.0156(18)
C91 0.163(8) 0.124(8) 0.122(8) -0.020(6) 0.004(6) 0.035(6)
C92 0.114(6) 0.127(6) 0.065(4) -0.005(4) 0.001(4) 0.046(5)
C93 0.073(4) 0.116(6) 0.057(3) 0.024(4) 0.015(3) 0.026(4)
C94 0.071(4) 0.179(9) 0.066(4) 0.029(5) 0.012(3) -0.030(5)
C95 0.055(4) 0.174(8) 0.088(5) 0.051(5) -0.015(4) -0.031(4)
C96 0.106(6) 0.110(7) 0.059(4) 0.023(5) -0.026(4) -0.018(6)

loop_
_atom_type_symbol
_atom_type_description
_atom_type_scat_dispersion_real
_atom_type_scat_dispersion_imag
_atom_type_scat_source
C C 0.0033 0.0016 'International Tables Vol C Tables 4.2.6.8 and 6.1.1.4'
H H 0.0000 0.0000 'International Tables Vol C Tables 4.2.6.8 and 6.1.1.4'
Mg Mg 0.0486 0.0363 'International Tables Vol C Tables 4.2.6.8 and 6.1.1.4'
N N 0.0061 0.0033 'International Tables Vol C Tables 4.2.6.8 and 6.1.1.4'
O O 0.0106 0.0060 'International Tables Vol C Tables 4.2.6.8 and 6.1.1.4'
Rh Rh -1.1178 0.9187 'International Tables Vol C Tables 4.2.6.8 and 6.1.1.4'

loop_
_geom_angle_atom_site_label_1
_geom_angle_atom_site_label_2
_geom_angle_atom_site_label_3
_geom_angle
_geom_angle_site_symmetry_1
_geom_angle_site_symmetry_3
_geom_angle_publ_flag
C61' Rh1 C60' 86.4(4) . . ?
C60 Rh1 C61 88.4(2) . . ?
C61' Rh1 C62 174.0(4) . . ?
C60 Rh1 C62 114.3(3) . . ?
C60' Rh1 C62 98.6(4) . . ?
C61 Rh1 C62 156.6(3) . . ?
C61' Rh1 C65 114.4(5) . . ?
C60 Rh1 C65 163.3(2) . . ?
C60' Rh1 C65 154.8(4) . . ?
C61 Rh1 C65 96.7(3) . . ?
C62 Rh1 C65 59.93(10) . . ?
C61' Rh1 C66 138.3(4) . . ?
C60 Rh1 C66 129.8(2) . . ?
C60' Rh1 C66 118.9(4) . . ?
C61 Rh1 C66 124.6(2) . . ?
C62 Rh1 C66 35.96(10) . . ?
C65 Rh1 C66 35.96(11) . . ?
C61' Rh1 C64 117.3(5) . . ?
C60 Rh1 C64 157.4(2) . . ?
C60' Rh1 C64 145.9(4) . . ?
C61 Rh1 C64 101.2(3) . . ?
C62 Rh1 C64 59.77(11) . . ?
C65 Rh1 C64 36.36(12) . . ?
C66 Rh1 C64 60.10(12) . . ?
C61' Rh1 C63 144.4(4) . . ?
C60 Rh1 C63 126.3(3) . . ?
C60' Rh1 C63 111.7(4) . . ?
C61 Rh1 C63 133.0(2) . . ?
C62 Rh1 C63 36.05(11) . . ?
C65 Rh1 C63 59.74(12) . . ?
C66 Rh1 C63 59.87(11) . . ?
C64 Rh1 C63 35.33(11) . . ?
O60 Mg1 N3 103.22(8) . . ?
O60 Mg1 N1 126.76(8) . . ?
N3 Mg1 N1 93.65(8) . . ?
O60 Mg1 Mg2 83.83(6) . . ?
N3 Mg1 Mg2 130.61(6) . . ?
N1 Mg1 Mg2 121.25(6) . . ?
O61 Mg2 N31 121.51(8) . . ?
O61 Mg2 N33 105.44(8) . . ?
N31 Mg2 N33 94.24(7) . . ?
O61 Mg2 Mg1 86.78(6) . . ?
N31 Mg2 Mg1 121.28(5) . . ?
N33 Mg2 Mg1 129.16(5) . . ?
C1 N1 C6 118.74(18) . . ?
C1 N1 Mg1 120.69(15) . . ?
C6 N1 Mg1 120.57(13) . . ?
N1 C1 C2 125.1(2) . . ?
N1 C1 C4 120.4(2) . . ?
C2 C1 C4 114.5(2) . . ?
C1 C2 C3 129.5(2) . . ?
N3 C3 C2 123.6(2) . . ?
N3 C3 C5 120.7(2) . . ?
C2 C3 C5 115.6(2) . . ?
C3 N3 C18 117.43(19) . . ?
C3 N3 Mg1 121.68(15) . . ?
C18 N3 Mg1 120.80(14) . . ?
C11 C6 C7 120.5(2) . . ?
C11 C6 N1 120.57(19) . . ?
C7 C6 N1 118.91(19) . . ?
C8 C7 C6 118.6(2) . . ?
C8 C7 C12' 116.7(6) . . ?
C6 C7 C12' 124.2(7) . . ?
C8 C7 C12 121.5(4) . . ?
C6 C7 C12 119.7(4) . . ?
C9 C8 C7 121.6(2) . . ?
C8 C9 C10 119.1(2) . . ?
C9 C10 C11 122.0(2) . . ?
C10 C11 C6 118.2(2) . . ?
C10 C11 C15 119.1(2) . . ?
C6 C11 C15 122.7(2) . . ?
C13 C12 C14 109.9(5) . . ?
C13 C12 C7 108.8(6) . . ?
C14 C12 C7 111.9(5) . . ?
C13' C12' C7 116.9(10) . . ?
C13' C12' C14' 111.4(10) . . ?
C7 C12' C14' 109.1(9) . . ?
C17 C15 C11 112.4(2) . . ?
C17 C15 C16 109.0(2) . . ?
C11 C15 C16 111.3(2) . . ?
C19 C18 C23 121.6(2) . . ?
C19 C18 N3 120.1(2) . . ?
C23 C18 N3 118.2(2) . . ?
C18 C19 C20 117.5(2) . . ?
C18 C19 C24 121.2(3) . . ?
C20 C19 C24 121.1(3) . . ?
C18 C19 C24' 122.7(8) . . ?
C20 C19 C24' 118.9(8) . . ?
C21 C20 C19 121.4(3) . . ?
C22 C21 C20 120.1(3) . . ?
C21 C22 C23 121.8(3) . . ?
C22 C23 C18 117.6(3) . . ?
C22 C23 C27 119.7(3) . . ?
C18 C23 C27 122.7(3) . . ?
C22 C23 C27' 120.5(13) . . ?
C18 C23 C27' 121.8(13) . . ?
C26 C24 C19 107.0(5) . . ?
C26 C24 C25 109.9(5) . . ?
C19 C24 C25 113.2(5) . . ?
C26' C24' C19 119.4(13) . . ?
C26' C24' C25' 110.7(11) . . ?
C19 C24' C25' 108.7(11) . . ?
C23 C27 C28 111.7(5) . . ?
C23 C27 C29 110.2(5) . . ?
C28 C27 C29 110.0(4) . . ?
C23 C27' C28' 115(2) . . ?
C23 C27' C29' 117(2) . . ?
C28' C27' C29' 108.4(15) . . ?
C31 N31 C36 117.76(16) . . ?
C31 N31 Mg2 121.35(14) . . ?
C36 N31 Mg2 120.78(12) . . ?
N31 C31 C32 123.76(18) . . ?
N31 C31 C34 120.51(19) . . ?
C32 C31 C34 115.68(18) . . ?
C33 C32 C31 130.14(19) . . ?
N33 C33 C32 124.4(2) . . ?
N33 C33 C35 120.34(19) . . ?
C32 C33 C35 115.22(19) . . ?
C33 N33 C48 118.31(18) . . ?
C33 N33 Mg2 120.76(14) . . ?
C48 N33 Mg2 120.74(14) . . ?
C37 C36 C41 120.7(2) . . ?
C37 C36 N31 119.46(18) . . ?
C41 C36 N31 119.84(18) . . ?
C38 C37 C36 118.2(2) . . ?
C38 C37 C42 119.0(2) . . ?
C36 C37 C42 122.85(19) . . ?
C39 C38 C37 121.8(2) . . ?
C40 C39 C38 119.4(2) . . ?
C39 C40 C41 121.6(2) . . ?
C40 C41 C36 118.2(2) . . ?
C40 C41 C45 119.2(2) . . ?
C36 C41 C45 122.54(19) . . ?
C37 C42 C44 112.2(2) . . ?
C37 C42 C43 110.9(2) . . ?
C44 C42 C43 109.3(2) . . ?
C41 C45 C47 110.7(2) . . ?
C41 C45 C46 111.9(2) . . ?
C47 C45 C46 110.2(2) . . ?
C49 C48 C53 121.1(2) . . ?
C49 C48 N33 119.70(19) . . ?
C53 C48 N33 119.22(19) . . ?
C50 C49 C48 118.1(2) . . ?
C50 C49 C54 120.0(2) . . ?
C48 C49 C54 121.9(2) . . ?
C51 C50 C49 121.3(2) . . ?
C52 C51 C50 120.3(2) . . ?
C51 C52 C53 121.1(2) . . ?
C52 C53 C48 118.1(2) . . ?
C52 C53 C57 119.4(2) . . ?
C48 C53 C57 122.5(2) . . ?
C55 C54 C49 111.2(2) . . ?
C55 C54 C56 110.1(2) . . ?
C49 C54 C56 113.3(2) . . ?
C58 C57 C53 110.7(2) . . ?
C58 C57 C59 110.0(2) . . ?
C53 C57 C59 113.2(2) . . ?
O60 C60 Rh1 179.7(7) . . ?
O61 C61 Rh1 134.0(7) . . ?
O60 C60' Rh1 139.0(11) . . ?
O61 C61' Rh1 179.2(8) . . ?
C60 O60 Mg1 139.6(4) . . ?
C60' O60 Mg1 161.8(6) . . ?
C61' O61 Mg2 137.7(7) . . ?
C61 O61 Mg2 160.0(4) . . ?
C66 C62 C63 108.6(3) . . ?
C66 C62 C67 125.4(3) . . ?
C63 C62 C67 125.8(3) . . ?
C66 C62 Rh1 72.78(14) . . ?
C63 C62 Rh1 73.32(15) . . ?
C67 C62 Rh1 124.65(19) . . ?
C64 C63 C62 108.0(3) . . ?
C64 C63 C68 125.4(4) . . ?
C62 C63 C68 126.6(3) . . ?
C64 C63 Rh1 72.00(17) . . ?
C62 C63 Rh1 70.63(15) . . ?
C68 C63 Rh1 125.4(2) . . ?
C63 C64 C65 107.7(3) . . ?
C63 C64 C69 126.5(4) . . ?
C65 C64 C69 125.6(4) . . ?
C63 C64 Rh1 72.66(17) . . ?
C65 C64 Rh1 70.86(17) . . ?
C69 C64 Rh1 126.0(2) . . ?
C66 C65 C64 108.3(3) . . ?
C66 C65 C70 125.6(4) . . ?
C64 C65 C70 125.9(4) . . ?
C66 C65 Rh1 72.73(15) . . ?
C64 C65 Rh1 72.78(16) . . ?
C70 C65 Rh1 124.7(2) . . ?
C62 C66 C65 107.3(3) . . ?
C62 C66 C71 125.5(3) . . ?
C65 C66 C71 127.1(3) . . ?
C62 C66 Rh1 71.25(15) . . ?
C65 C66 Rh1 71.31(15) . . ?
C71 C66 Rh1 125.1(2) . . ?
C83 C82 C81 117.2(3) . . ?
C82 C83 C83 118.3(4) . 3_666 ?
C91 C92 C93 113.5(9) . . ?
C94 C93 C92 112.2(6) . . ?
C93 C94 C95 116.2(5) . . ?
C96 C95 C94 119.1(6) . . ?
C91' C92' C93' 121.8(14) . . ?
C94' C93' C92' 121.2(12) . . ?
C95' C94' C93' 127.1(14) . . ?
C94' C95' C96' 125.1(16) . . ?

loop_
_geom_bond_atom_site_label_1
_geom_bond_atom_site_label_2
_geom_bond_distance
_geom_bond_site_symmetry_2
_geom_bond_publ_flag
Rh1 C61' 1.721(9) . ?
Rh1 C60 1.737(5) . ?
Rh1 C60' 1.903(10) . ?
Rh1 C61 1.920(6) . ?
Rh1 C62 2.274(2) . ?
Rh1 C65 2.275(3) . ?
Rh1 C66 2.294(3) . ?
Rh1 C64 2.301(3) . ?
Rh1 C63 2.309(3) . ?
Mg1 O60 1.9754(17) . ?
Mg1 N3 2.0367(19) . ?
Mg1 N1 2.0424(18) . ?
Mg1 Mg2 3.5023(10) . ?
Mg2 O61 1.9325(17) . ?
Mg2 N31 2.0355(17) . ?
Mg2 N33 2.0410(18) . ?
N1 C1 1.327(3) . ?
N1 C6 1.440(3) . ?
C1 C2 1.397(3) . ?
C1 C4 1.522(3) . ?
C2 C3 1.403(3) . ?
C3 N3 1.332(3) . ?
C3 C5 1.517(3) . ?
N3 C18 1.449(3) . ?
C6 C11 1.404(3) . ?
C6 C7 1.411(3) . ?
C7 C8 1.385(3) . ?
C7 C12' 1.525(12) . ?
C7 C12 1.534(6) . ?
C8 C9 1.375(4) . ?
C9 C10 1.383(3) . ?
C10 C11 1.385(3) . ?
C11 C15 1.523(3) . ?
C12 C13 1.528(8) . ?
C12 C14 1.529(8) . ?
C12' C13' 1.504(12) . ?
C12' C14' 1.525(11) . ?
C15 C17 1.522(3) . ?
C15 C16 1.528(3) . ?
C18 C19 1.394(3) . ?
C18 C23 1.398(3) . ?
C19 C20 1.400(4) . ?
C19 C24 1.516(5) . ?
C19 C24' 1.537(13) . ?
C20 C21 1.367(4) . ?
C21 C22 1.353(4) . ?
C22 C23 1.392(4) . ?
C23 C27 1.518(5) . ?
C23 C27' 1.522(17) . ?
C24 C26 1.511(7) . ?
C24 C25 1.529(7) . ?
C24' C26' 1.504(13) . ?
C24' C25' 1.549(13) . ?
C27 C28 1.522(6) . ?
C27 C29 1.535(7) . ?
C27' C28' 1.521(15) . ?
C27' C29' 1.527(16) . ?
N31 C31 1.333(3) . ?
N31 C36 1.442(3) . ?
C31 C32 1.403(3) . ?
C31 C34 1.515(3) . ?
C32 C33 1.399(3) . ?
C33 N33 1.327(3) . ?
C33 C35 1.518(3) . ?
N33 C48 1.444(3) . ?
C36 C37 1.406(3) . ?
C36 C41 1.409(3) . ?
C37 C38 1.390(3) . ?
C37 C42 1.518(3) . ?
C38 C39 1.376(4) . ?
C39 C40 1.376(3) . ?
C40 C41 1.392(3) . ?
C41 C45 1.519(3) . ?
C42 C44 1.528(3) . ?
C42 C43 1.540(3) . ?
C45 C47 1.527(3) . ?
C45 C46 1.538(3) . ?
C48 C49 1.403(3) . ?
C48 C53 1.404(3) . ?
C49 C50 1.389(3) . ?
C49 C54 1.519(3) . ?
C50 C51 1.370(4) . ?
C51 C52 1.369(4) . ?
C52 C53 1.391(3) . ?
C53 C57 1.523(3) . ?
C54 C55 1.515(4) . ?
C54 C56 1.520(4) . ?
C57 C58 1.515(4) . ?
C57 C59 1.530(4) . ?
C60 O60 1.222(5) . ?
C61 O61 1.270(5) . ?
C60' O60 1.247(9) . ?
C61' O61 1.226(9) . ?
C62 C66 1.410(4) . ?
C62 C63 1.419(4) . ?
C62 C67 1.512(4) . ?
C63 C64 1.399(4) . ?
C63 C68 1.506(5) . ?
C64 C65 1.428(5) . ?
C64 C69 1.509(5) . ?
C65 C66 1.411(4) . ?
C65 C70 1.511(4) . ?
C66 C71 1.498(4) . ?
C81 C82 1.490(5) . ?
C82 C83 1.468(5) . ?
C83 C83 1.507(6) 3_666 ?
C91 C92 1.499(11) . ?
C92 C93 1.524(8) . ?
C93 C94 1.498(7) . ?
C94 C95 1.501(8) . ?
C95 C96 1.453(9) . ?
C91' C92' 1.462(14) . ?
C92' C93' 1.483(12) . ?
C93' C94' 1.482(12) . ?
C94' C95' 1.420(12) . ?
C95' C96' 1.489(13) . ?
